data_2232251
loop_
_publ_author_name
'Kapoor, Kamini'
'Gupta, Vivek K.'
'Kant, Rajni'
'Pawar, Milind P.'
'Joshi, Hitendra S.'

_publ_section_title
;
 Diisopropyl
 1-(4-methoxyphenyl)-2,6-dimethyl-4-(3-nitrophenyl)-1,4-dihydropyridine-3,5-dicarboxylate
;
_journal_coeditor_code GK2409
_journal_issue 11
_journal_name_full 'Acta Crystallographica Section E'
_journal_page_first o2979
_journal_paper_doi 10.1107/S1600536811042073
_journal_volume 67
_journal_year 2011
_chemical_formula_iupac 'C28 H32 N2 O7'
_chemical_formula_moiety 'C28 H32 N2 O7'
_chemical_formula_sum 'C28 H32 N2 O7'
_chemical_formula_weight 508.56
_chemical_name_systematic
;
Diisopropyl 1-(4-methoxyphenyl)-2,6-dimethyl-4-(3-nitrophenyl)-1,4-
dihydropyridine-3,5-dicarboxylate
;
_space_group_IT_number 2
_symmetry_cell_setting triclinic
_symmetry_space_group_name_Hall '-P 1'
_symmetry_space_group_name_H-M 'P -1'
_atom_sites_solution_hydrogens geom
_atom_sites_solution_primary direct
_atom_sites_solution_secondary difmap
_audit_creation_method SHELXL-97
_cell_angle_alpha 90.501(6)
_cell_angle_beta 105.873(7)
_cell_angle_gamma 114.601(7)
_cell_formula_units_Z 2
_cell_length_a 9.5043(8)
_cell_length_b 10.7570(7)
_cell_length_c 15.1279(12)
_cell_measurement_reflns_used 3153
_cell_measurement_temperature 293(2)
_cell_measurement_theta_max 29.02
_cell_measurement_theta_min 3.37
_cell_volume 1339.3(2)
_computing_cell_refinement 'CrysAlis CCD (Oxford Diffraction, 2007)'
_computing_data_collection 'CrysAlis CCD (Oxford Diffraction, 2007)'
_computing_data_reduction 'CrysAlis RED (Oxford Diffraction, 2007)'
_computing_molecular_graphics 'ORTEP-3 for Windows (Farrugia, 1997)'
_computing_publication_material 'PLATON (Spek, 2009) and PARST (Nardelli, 1995)'
_computing_structure_refinement 'SHELXL97 (Sheldrick, 2008)'
_computing_structure_solution 'SHELXS97 (Sheldrick, 2008)'
_diffrn_ambient_temperature 293(2)
_diffrn_detector_area_resol_mean 16.1049
_diffrn_measured_fraction_theta_full 0.996
_diffrn_measured_fraction_theta_max 0.996
_diffrn_measurement_device_type 'Oxford Diffraction Xcalibur S'
_diffrn_measurement_method \w
_diffrn_radiation_monochromator graphite
_diffrn_radiation_source 'fine-focus sealed tube'
_diffrn_radiation_type MoK\a
_diffrn_radiation_wavelength 0.71073
_diffrn_reflns_av_R_equivalents 0.0430
_diffrn_reflns_av_sigmaI/netI 0.0778
_diffrn_reflns_limit_h_max 11
_diffrn_reflns_limit_h_min -11
_diffrn_reflns_limit_k_max 12
_diffrn_reflns_limit_k_min -11
_diffrn_reflns_limit_l_max 17
_diffrn_reflns_limit_l_min -17
_diffrn_reflns_number 8313
_diffrn_reflns_theta_full 25.00
_diffrn_reflns_theta_max 25.00
_diffrn_reflns_theta_min 3.38
_diffrn_standards_decay_% 0
_diffrn_standards_interval_count 0
_diffrn_standards_interval_time 0
_diffrn_standards_number 0
_exptl_absorpt_coefficient_mu 0.091
_exptl_absorpt_correction_T_max 1.000
_exptl_absorpt_correction_T_min 0.825
_exptl_absorpt_correction_type multi-scan
_exptl_absorpt_process_details '(CrysAlis RED; Oxford Diffraction, 2007)'
_exptl_crystal_colour light-yellow
_exptl_crystal_density_diffrn 1.261
_exptl_crystal_density_method 'not measured'
_exptl_crystal_description block
_exptl_crystal_F_000 540
_exptl_crystal_size_max 0.30
_exptl_crystal_size_mid 0.20
_exptl_crystal_size_min 0.20
_refine_diff_density_max 0.229
_refine_diff_density_min -0.230
_refine_ls_extinction_method none
_refine_ls_goodness_of_fit_ref 0.933
_refine_ls_hydrogen_treatment constr
_refine_ls_matrix_type full
_refine_ls_number_parameters 334
_refine_ls_number_reflns 4688
_refine_ls_number_restraints 0
_refine_ls_restrained_S_all 0.933
_refine_ls_R_factor_all 0.1368
_refine_ls_R_factor_gt 0.0691
_refine_ls_shift/su_max 0.001
_refine_ls_shift/su_mean 0.000
_refine_ls_structure_factor_coef Fsqd
_refine_ls_weighting_details 'calc w=1/[\s^2^(Fo^2^)+(0.0993P)^2^] where P=(Fo^2^+2Fc^2^)/3'
_refine_ls_weighting_scheme calc
_refine_ls_wR_factor_gt 0.1700
_refine_ls_wR_factor_ref 0.2034
_reflns_number_gt 2417
_reflns_number_total 4688
_reflns_threshold_expression I>2sigma(I)
_cod_data_source_file gk2409.cif
_cod_data_source_block I
_cod_original_cell_volume 1339.27(18)
_cod_database_code 2232251
_cod_database_fobs_code 2232251

loop_
_symmetry_equiv_pos_as_xyz
'x, y, z'
'-x, -y, -z'

loop_
_atom_site_type_symbol
_atom_site_label
_atom_site_fract_x
_atom_site_fract_y
_atom_site_fract_z
_atom_site_U_iso_or_equiv
_atom_site_adp_type
_atom_site_calc_flag
_atom_site_refinement_flags
_atom_site_occupancy
_atom_site_symmetry_multiplicity
N N1 0.5454(3) 0.3122(2) 0.46535(16) 0.0543(7) Uani d . 1 1
C C2 0.6907(4) 0.4335(3) 0.4872(2) 0.0506(8) Uani d . 1 1
C C3 0.7718(4) 0.4905(3) 0.5771(2) 0.0488(8) Uani d . 1 1
C C4 0.7183(3) 0.4147(3) 0.6544(2) 0.0473(7) Uani d . 1 1
H H4 0.7355 0.4837 0.7038 0.057 Uiso calc R 1 1
C C5 0.5384(4) 0.3176(3) 0.6209(2) 0.0476(7) Uani d . 1 1
C C6 0.4637(4) 0.2640(3) 0.5308(2) 0.0505(8) Uani d . 1 1
C C7 0.7469(4) 0.4920(3) 0.4068(2) 0.0689(10) Uani d . 1 1
H H7A 0.6708 0.4345 0.3500 0.103 Uiso calc R 1 1
H H7B 0.8518 0.4952 0.4134 0.103 Uiso calc R 1 1
H H7C 0.7541 0.5836 0.4054 0.103 Uiso calc R 1 1
C C8 0.2886(4) 0.1574(4) 0.4926(2) 0.0729(10) Uani d . 1 1
H H8A 0.2620 0.1341 0.4269 0.109 Uiso calc R 1 1
H H8B 0.2187 0.1945 0.5048 0.109 Uiso calc R 1 1
H H8C 0.2742 0.0761 0.5220 0.109 Uiso calc R 1 1
C C9 0.4847(4) 0.2280(3) 0.3756(2) 0.0514(8) Uani d . 1 1
C C10 0.5215(4) 0.1169(3) 0.3684(2) 0.0547(8) Uani d . 1 1
H H10 0.5830 0.0971 0.4205 0.066 Uiso calc R 1 1
C C11 0.4672(4) 0.0366(3) 0.2846(2) 0.0628(9) Uani d . 1 1
H H11 0.4908 -0.0384 0.2800 0.075 Uiso calc R 1 1
C C12 0.3773(4) 0.0671(3) 0.2067(2) 0.0572(8) Uani d . 1 1
C C13 0.3389(4) 0.1750(3) 0.2140(2) 0.0665(9) Uani d . 1 1
H H13 0.2775 0.1951 0.1619 0.080 Uiso calc R 1 1
C C14 0.3912(4) 0.2535(4) 0.2984(2) 0.0674(10) Uani d . 1 1
H H14 0.3627 0.3256 0.3033 0.081 Uiso calc R 1 1
O O15 0.3339(3) -0.0171(2) 0.12593(16) 0.0828(8) Uani d . 1 1
C C16 0.2611(6) 0.0187(4) 0.0422(3) 0.1070(15) Uani d . 1 1
H H16A 0.2367 -0.0487 -0.0085 0.161 Uiso calc R 1 1
H H16B 0.3344 0.1079 0.0333 0.161 Uiso calc R 1 1
H H16C 0.1626 0.0213 0.0448 0.161 Uiso calc R 1 1
C C17 0.9226(4) 0.6192(3) 0.6040(2) 0.0523(8) Uani d . 1 1
O O18 0.9944(3) 0.6917(2) 0.55631(16) 0.0822(8) Uani d . 1 1
O O19 0.9781(3) 0.6499(2) 0.69719(15) 0.0682(7) Uani d . 1 1
C C20 1.1316(4) 0.7699(3) 0.7403(2) 0.0651(9) Uani d . 1 1
H H20 1.1983 0.7903 0.6983 0.078 Uiso calc R 1 1
C C21 1.2148(5) 0.7310(5) 0.8269(3) 0.1041(14) Uani d . 1 1
H H21A 1.2336 0.6538 0.8112 0.156 Uiso calc R 1 1
H H21B 1.1475 0.7064 0.8670 0.156 Uiso calc R 1 1
H H21C 1.3168 0.8079 0.8581 0.156 Uiso calc R 1 1
C C22 1.0989(5) 0.8909(4) 0.7570(4) 0.1150(17) Uani d . 1 1
H H22A 1.0482 0.9118 0.6987 0.172 Uiso calc R 1 1
H H22B 1.1995 0.9693 0.7880 0.172 Uiso calc R 1 1
H H22C 1.0281 0.8694 0.7950 0.172 Uiso calc R 1 1
C C23 0.4521(4) 0.2803(3) 0.6907(2) 0.0518(8) Uani d . 1 1
O O24 0.3176(3) 0.1942(3) 0.68094(17) 0.0891(9) Uani d . 1 1
O O25 0.5433(3) 0.3580(3) 0.77256(16) 0.0820(8) Uani d . 1 1
C C26 0.4739(5) 0.3377(4) 0.8499(3) 0.0810(12) Uani d . 1 1
H H26 0.3717 0.2532 0.8336 0.097 Uiso calc R 1 1
C C27 0.5956(7) 0.3234(5) 0.9321(3) 0.1202(17) Uani d . 1 1
H H27A 0.6084 0.2420 0.9185 0.180 Uiso calc R 1 1
H H27B 0.5577 0.3160 0.9854 0.180 Uiso calc R 1 1
H H27C 0.6982 0.4030 0.9447 0.180 Uiso calc R 1 1
C C28 0.4423(6) 0.4586(5) 0.8653(3) 0.1123(16) Uani d . 1 1
H H28A 0.3603 0.4595 0.8119 0.169 Uiso calc R 1 1
H H28B 0.5405 0.5418 0.8750 0.169 Uiso calc R 1 1
H H28C 0.4055 0.4528 0.9189 0.169 Uiso calc R 1 1
C C29 0.8208(3) 0.3391(3) 0.6953(2) 0.0485(8) Uani d . 1 1
C C30 0.8803(4) 0.3461(3) 0.7905(2) 0.0568(8) Uani d . 1 1
H H30 0.8585 0.3974 0.8303 0.068 Uiso calc R 1 1
C C31 0.9715(4) 0.2768(4) 0.8259(3) 0.0675(9) Uani d . 1 1
C C32 1.0054(4) 0.2001(4) 0.7710(3) 0.0778(11) Uani d . 1 1
H H32 1.0644 0.1518 0.7971 0.093 Uiso calc R 1 1
C C33 0.9512(4) 0.1942(3) 0.6758(3) 0.0767(11) Uani d . 1 1
H H33 0.9768 0.1448 0.6371 0.092 Uiso calc R 1 1
C C34 0.8584(4) 0.2629(3) 0.6389(2) 0.0584(9) Uani d . 1 1
H H34 0.8204 0.2578 0.5748 0.070 Uiso calc R 1 1
N N35 1.0345(5) 0.2876(4) 0.9286(3) 0.0962(11) Uani d . 1 1
O O36 1.1211(4) 0.2294(4) 0.9581(3) 0.1430(14) Uani d . 1 1
O O37 0.9971(5) 0.3491(4) 0.9761(2) 0.1302(13) Uani d . 1 1

loop_
_atom_site_aniso_label
_atom_site_aniso_U_11
_atom_site_aniso_U_22
_atom_site_aniso_U_33
_atom_site_aniso_U_12
_atom_site_aniso_U_13
_atom_site_aniso_U_23
N1 0.0572(17) 0.0623(16) 0.0429(16) 0.0260(15) 0.0145(13) 0.0017(13)
C2 0.056(2) 0.0542(18) 0.048(2) 0.0272(16) 0.0208(17) 0.0066(15)
C3 0.0532(19) 0.0475(16) 0.052(2) 0.0259(15) 0.0195(16) 0.0089(15)
C4 0.0547(19) 0.0484(16) 0.0477(18) 0.0263(15) 0.0224(15) 0.0089(14)
C5 0.0486(18) 0.0518(17) 0.054(2) 0.0284(15) 0.0228(16) 0.0088(15)
C6 0.0521(19) 0.0541(18) 0.052(2) 0.0278(16) 0.0183(17) 0.0042(15)
C7 0.080(2) 0.076(2) 0.052(2) 0.033(2) 0.0221(19) 0.0109(17)
C8 0.054(2) 0.086(2) 0.067(2) 0.0203(19) 0.0183(19) -0.0025(19)
C9 0.0554(19) 0.0587(19) 0.0429(19) 0.0289(16) 0.0126(16) 0.0034(15)
C10 0.064(2) 0.0585(19) 0.0454(19) 0.0339(17) 0.0107(16) 0.0081(15)
C11 0.077(2) 0.0546(19) 0.061(2) 0.0349(19) 0.018(2) 0.0045(17)
C12 0.067(2) 0.0543(19) 0.047(2) 0.0239(17) 0.0171(17) 0.0020(16)
C13 0.072(2) 0.071(2) 0.052(2) 0.035(2) 0.0041(18) 0.0044(17)
C14 0.078(2) 0.074(2) 0.058(2) 0.050(2) 0.0054(19) 0.0052(18)
O15 0.112(2) 0.0769(16) 0.0501(16) 0.0386(15) 0.0150(14) -0.0045(13)
C16 0.145(4) 0.098(3) 0.051(3) 0.038(3) 0.014(3) 0.002(2)
C17 0.057(2) 0.0531(18) 0.054(2) 0.0285(17) 0.0220(18) 0.0110(16)
O18 0.0751(17) 0.0845(17) 0.0591(15) 0.0070(14) 0.0230(14) 0.0159(13)
O19 0.0722(16) 0.0624(14) 0.0524(15) 0.0109(12) 0.0222(12) -0.0007(11)
C20 0.056(2) 0.063(2) 0.060(2) 0.0106(18) 0.0172(18) 0.0001(17)
C21 0.086(3) 0.120(3) 0.085(3) 0.037(3) 0.006(3) 0.008(3)
C22 0.099(3) 0.063(2) 0.150(5) 0.028(2) 0.000(3) -0.014(3)
C23 0.052(2) 0.0596(19) 0.053(2) 0.0315(17) 0.0172(18) 0.0084(17)
O24 0.0658(17) 0.1032(19) 0.0690(17) 0.0041(16) 0.0291(14) 0.0024(15)
O25 0.0675(16) 0.1061(19) 0.0551(15) 0.0144(14) 0.0309(13) -0.0085(14)
C26 0.071(2) 0.099(3) 0.058(2) 0.014(2) 0.035(2) -0.006(2)
C27 0.172(5) 0.161(5) 0.087(3) 0.105(4) 0.072(4) 0.053(3)
C28 0.152(4) 0.158(4) 0.080(3) 0.103(4) 0.058(3) 0.027(3)
C29 0.0398(17) 0.0478(17) 0.056(2) 0.0168(14) 0.0162(16) 0.0078(15)
C30 0.0509(19) 0.062(2) 0.064(2) 0.0265(17) 0.0235(17) 0.0153(17)
C31 0.057(2) 0.070(2) 0.074(3) 0.029(2) 0.015(2) 0.0243(19)
C32 0.053(2) 0.067(2) 0.115(4) 0.033(2) 0.015(2) 0.022(2)
C33 0.062(2) 0.065(2) 0.113(4) 0.035(2) 0.029(2) 0.003(2)
C34 0.0502(19) 0.0586(19) 0.064(2) 0.0262(17) 0.0107(17) -0.0004(17)
N35 0.079(3) 0.105(3) 0.100(3) 0.043(2) 0.016(2) 0.044(2)
O36 0.127(3) 0.195(4) 0.128(3) 0.100(3) 0.019(2) 0.077(3)
O37 0.154(3) 0.177(4) 0.072(2) 0.098(3) 0.012(2) 0.025(2)

loop_
_atom_type_symbol
_atom_type_description
_atom_type_scat_dispersion_real
_atom_type_scat_dispersion_imag
_atom_type_scat_source
C C 0.0033 0.0016 'International Tables Vol C Tables 4.2.6.8 and 6.1.1.4'
H H 0.0000 0.0000 'International Tables Vol C Tables 4.2.6.8 and 6.1.1.4'
N N 0.0061 0.0033 'International Tables Vol C Tables 4.2.6.8 and 6.1.1.4'
O O 0.0106 0.0060 'International Tables Vol C Tables 4.2.6.8 and 6.1.1.4'

loop_
_geom_angle_atom_site_label_1
_geom_angle_atom_site_label_2
_geom_angle_atom_site_label_3
_geom_angle
C6 N1 C2 121.3(2)
C6 N1 C9 118.7(2)
C2 N1 C9 119.8(2)
C3 C2 N1 119.8(3)
C3 C2 C7 124.0(3)
N1 C2 C7 116.2(3)
C2 C3 C17 122.2(3)
C2 C3 C4 120.3(3)
C17 C3 C4 117.2(3)
C3 C4 C5 110.7(2)
C3 C4 C29 111.3(2)
C5 C4 C29 111.7(2)
C3 C4 H4 107.6
C5 C4 H4 107.6
C29 C4 H4 107.6
C6 C5 C23 121.8(3)
C6 C5 C4 120.5(3)
C23 C5 C4 117.7(3)
C5 C6 N1 120.0(3)
C5 C6 C8 124.1(3)
N1 C6 C8 115.8(3)
C2 C7 H7A 109.5
C2 C7 H7B 109.5
H7A C7 H7B 109.5
C2 C7 H7C 109.5
H7A C7 H7C 109.5
H7B C7 H7C 109.5
C6 C8 H8A 109.5
C6 C8 H8B 109.5
H8A C8 H8B 109.5
C6 C8 H8C 109.5
H8A C8 H8C 109.5
H8B C8 H8C 109.5
C14 C9 C10 119.0(3)
C14 C9 N1 122.2(3)
C10 C9 N1 118.8(3)
C11 C10 C9 120.1(3)
C11 C10 H10 120.0
C9 C10 H10 120.0
C10 C11 C12 120.0(3)
C10 C11 H11 120.0
C12 C11 H11 120.0
C13 C12 O15 124.9(3)
C13 C12 C11 120.0(3)
O15 C12 C11 115.1(3)
C12 C13 C14 119.7(3)
C12 C13 H13 120.1
C14 C13 H13 120.1
C9 C14 C13 121.2(3)
C9 C14 H14 119.4
C13 C14 H14 119.4
C12 O15 C16 118.1(3)
O15 C16 H16A 109.5
O15 C16 H16B 109.5
H16A C16 H16B 109.5
O15 C16 H16C 109.5
H16A C16 H16C 109.5
H16B C16 H16C 109.5
O18 C17 O19 121.0(3)
O18 C17 C3 129.6(3)
O19 C17 C3 109.4(3)
C17 O19 C20 119.2(2)
O19 C20 C22 109.1(3)
O19 C20 C21 106.6(3)
C22 C20 C21 113.8(3)
O19 C20 H20 109.1
C22 C20 H20 109.1
C21 C20 H20 109.1
C20 C21 H21A 109.5
C20 C21 H21B 109.5
H21A C21 H21B 109.5
C20 C21 H21C 109.5
H21A C21 H21C 109.5
H21B C21 H21C 109.5
C20 C22 H22A 109.5
C20 C22 H22B 109.5
H22A C22 H22B 109.5
C20 C22 H22C 109.5
H22A C22 H22C 109.5
H22B C22 H22C 109.5
O24 C23 O25 120.5(3)
O24 C23 C5 128.0(3)
O25 C23 C5 111.5(3)
C23 O25 C26 118.8(3)
O25 C26 C28 107.1(3)
O25 C26 C27 106.9(3)
C28 C26 C27 113.5(3)
O25 C26 H26 109.7
C28 C26 H26 109.7
C27 C26 H26 109.7
C26 C27 H27A 109.5
C26 C27 H27B 109.5
H27A C27 H27B 109.5
C26 C27 H27C 109.5
H27A C27 H27C 109.5
H27B C27 H27C 109.5
C26 C28 H28A 109.5
C26 C28 H28B 109.5
H28A C28 H28B 109.5
C26 C28 H28C 109.5
H28A C28 H28C 109.5
H28B C28 H28C 109.5
C30 C29 C34 118.1(3)
C30 C29 C4 120.5(3)
C34 C29 C4 121.4(3)
C31 C30 C29 119.6(3)
C31 C30 H30 120.2
C29 C30 H30 120.2
C32 C31 C30 122.4(4)
C32 C31 N35 119.5(4)
C30 C31 N35 118.1(4)
C31 C32 C33 119.2(4)
C31 C32 H32 120.4
C33 C32 H32 120.4
C32 C33 C34 119.1(3)
C32 C33 H33 120.5
C34 C33 H33 120.5
C33 C34 C29 121.5(3)
C33 C34 H34 119.2
C29 C34 H34 119.2
O37 N35 O36 124.4(5)
O37 N35 C31 119.0(4)
O36 N35 C31 116.6(4)

loop_
_geom_bond_atom_site_label_1
_geom_bond_atom_site_label_2
_geom_bond_distance
N1 C6 1.395(4)
N1 C2 1.401(3)
N1 C9 1.453(4)
C2 C3 1.356(4)
C2 C7 1.501(4)
C3 C17 1.468(4)
C3 C4 1.511(4)
C4 C5 1.517(4)
C4 C29 1.527(4)
C4 H4 0.9800
C5 C6 1.346(4)
C5 C23 1.468(4)
C6 C8 1.514(4)
C7 H7A 0.9600
C7 H7B 0.9600
C7 H7C 0.9600
C8 H8A 0.9600
C8 H8B 0.9600
C8 H8C 0.9600
C9 C14 1.368(4)
C9 C10 1.388(4)
C10 C11 1.368(4)
C10 H10 0.9300
C11 C12 1.384(4)
C11 H11 0.9300
C12 C13 1.366(4)
C12 O15 1.370(4)
C13 C14 1.370(4)
C13 H13 0.9300
C14 H14 0.9300
O15 C16 1.408(5)
C16 H16A 0.9600
C16 H16B 0.9600
C16 H16C 0.9600
C17 O18 1.196(3)
C17 O19 1.347(4)
O19 C20 1.455(3)
C20 C22 1.492(5)
C20 C21 1.495(5)
C20 H20 0.9800
C21 H21A 0.9600
C21 H21B 0.9600
C21 H21C 0.9600
C22 H22A 0.9600
C22 H22B 0.9600
C22 H22C 0.9600
C23 O24 1.193(3)
C23 O25 1.332(4)
O25 C26 1.470(4)
C26 C28 1.481(5)
C26 C27 1.507(6)
C26 H26 0.9800
C27 H27A 0.9600
C27 H27B 0.9600
C27 H27C 0.9600
C28 H28A 0.9600
C28 H28B 0.9600
C28 H28C 0.9600
C29 C30 1.385(4)
C29 C34 1.389(4)
C30 C31 1.373(5)
C30 H30 0.9300
C31 C32 1.353(5)
C31 N35 1.488(5)
C32 C33 1.382(5)
C32 H32 0.9300
C33 C34 1.384(5)
C33 H33 0.9300
C34 H34 0.9300
N35 O37 1.187(4)
N35 O36 1.225(4)

loop_
_geom_torsion_atom_site_label_1
_geom_torsion_atom_site_label_2
_geom_torsion_atom_site_label_3
_geom_torsion_atom_site_label_4
_geom_torsion
C6 N1 C2 C3 13.7(4)
C9 N1 C2 C3 -161.0(3)
C6 N1 C2 C7 -166.6(3)
C9 N1 C2 C7 18.7(4)
N1 C2 C3 C17 -178.6(2)
C7 C2 C3 C17 1.8(5)
N1 C2 C3 C4 7.8(4)
C7 C2 C3 C4 -171.9(3)
C2 C3 C4 C5 -26.5(4)
C17 C3 C4 C5 159.5(2)
C2 C3 C4 C29 98.4(3)
C17 C3 C4 C29 -75.6(3)
C3 C4 C5 C6 27.3(4)
C29 C4 C5 C6 -97.4(3)
C3 C4 C5 C23 -155.4(2)
C29 C4 C5 C23 80.0(3)
C23 C5 C6 N1 173.7(3)
C4 C5 C6 N1 -9.0(4)
C23 C5 C6 C8 -2.6(5)
C4 C5 C6 C8 174.7(3)
C2 N1 C6 C5 -13.1(4)
C9 N1 C6 C5 161.7(3)
C2 N1 C6 C8 163.5(3)
C9 N1 C6 C8 -21.7(4)
C6 N1 C9 C14 99.7(4)
C2 N1 C9 C14 -85.5(4)
C6 N1 C9 C10 -79.6(3)
C2 N1 C9 C10 95.3(3)
C14 C9 C10 C11 1.3(5)
N1 C9 C10 C11 -179.4(3)
C9 C10 C11 C12 0.8(5)
C10 C11 C12 C13 -1.8(5)
C10 C11 C12 O15 177.9(3)
O15 C12 C13 C14 -179.0(3)
C11 C12 C13 C14 0.7(5)
C10 C9 C14 C13 -2.5(5)
N1 C9 C14 C13 178.3(3)
C12 C13 C14 C9 1.5(6)
C13 C12 O15 C16 7.9(5)
C11 C12 O15 C16 -171.8(3)
C2 C3 C17 O18 0.8(5)
C4 C3 C17 O18 174.6(3)
C2 C3 C17 O19 -178.8(3)
C4 C3 C17 O19 -4.9(3)
O18 C17 O19 C20 -2.8(4)
C3 C17 O19 C20 176.8(2)
C17 O19 C20 C22 94.3(4)
C17 O19 C20 C21 -142.4(3)
C6 C5 C23 O24 7.0(5)
C4 C5 C23 O24 -170.3(3)
C6 C5 C23 O25 -172.2(3)
C4 C5 C23 O25 10.5(4)
O24 C23 O25 C26 -1.3(5)
C5 C23 O25 C26 178.0(3)
C23 O25 C26 C28 -107.6(4)
C23 O25 C26 C27 130.4(3)
C3 C4 C29 C30 134.9(3)
C5 C4 C29 C30 -100.8(3)
C3 C4 C29 C34 -44.5(4)
C5 C4 C29 C34 79.9(3)
C34 C29 C30 C31 -0.9(4)
C4 C29 C30 C31 179.7(3)
C29 C30 C31 C32 -0.5(5)
C29 C30 C31 N35 179.5(3)
C30 C31 C32 C33 2.2(5)
N35 C31 C32 C33 -177.8(3)
C31 C32 C33 C34 -2.4(5)
C32 C33 C34 C29 1.0(5)
C30 C29 C34 C33 0.6(4)
C4 C29 C34 C33 -180.0(3)
C32 C31 N35 O37 -176.1(4)
C30 C31 N35 O37 3.9(6)
C32 C31 N35 O36 2.9(5)
C30 C31 N35 O36 -177.1(3)
